data_2003932
loop_
_publ_author_name
'Hundal (n\'ee Sood), G.'
'Mart\'inez-Ripoll, M.'
'Hundal, M. S.'
'Poonia, N. S.'

_publ_section_title
;
 Bis(2,4-dinitrophenolato)(triethanolamine)calcium(II)
;
_journal_coden_ASTM ACSCEE
_journal_issue 9
_journal_name_full
;
 Acta Crystallographica, Section C: Crystal Structure Communications
;
_journal_page_first 1788
_journal_page_last 1791
_journal_paper_doi 10.1107/S0108270195003714
_journal_volume 51
_journal_year 1995
_chemical_compound_source 'see text'
_chemical_formula_moiety '[Ca (C6 H3 N2 O5 )2 (C6 H15 N O3 )]'
_chemical_formula_sum 'C18 H21 Ca N5 O13'
_chemical_formula_weight 555.47
_space_group_IT_number 14
_symmetry_cell_setting monoclinic
_symmetry_space_group_name_Hall '-P 2ybc'
_symmetry_space_group_name_H-M 'P 1 21/c 1'
_atom_type_scat_source IntTabIV
_cell_angle_alpha 90
_cell_angle_beta 95.66(1)
_cell_angle_gamma 90
_cell_formula_units_Z 4
_cell_length_a 22.935(3)
_cell_length_b 8.746(1)
_cell_length_c 11.702(1)
_cell_measurement_reflns_used 38
_cell_measurement_temperature 298
_cell_measurement_theta_max 30
_cell_measurement_theta_min 10
_cell_volume 2335.9(5)
_diffrn_measurement_device 'Philips PW1100'
_diffrn_measurement_method '\w scans'
_diffrn_radiation_type MoK\a
_diffrn_radiation_wavelength 0.71073
_diffrn_reflns_av_R_equivalents 0.0190
_diffrn_reflns_limit_h_max 28
_diffrn_reflns_limit_h_min -28
_diffrn_reflns_limit_k_max 11
_diffrn_reflns_limit_k_min 0
_diffrn_reflns_limit_l_max 15
_diffrn_reflns_limit_l_min 0
_diffrn_reflns_number 4605
_diffrn_reflns_theta_max 25
_diffrn_standards_decay_% 1
_diffrn_standards_interval_time 90
_diffrn_standards_number 2
_exptl_absorpt_coefficient_mu 0.335
_exptl_absorpt_correction_T_max 1.0000
_exptl_absorpt_correction_T_min 0.8299
_exptl_absorpt_correction_type '\y scan (North, Phillips & Mathews, 1968)'
_exptl_crystal_colour orange
_exptl_crystal_density_diffrn 1.579
_exptl_crystal_density_meas 1.582
_exptl_crystal_density_method 'flotation in water/KI'
_exptl_crystal_description prism
_exptl_crystal_size_max 0.3
_exptl_crystal_size_mid 0.2
_exptl_crystal_size_min 0.1
_refine_diff_density_max 0.25
_refine_diff_density_min -0.05
_refine_ls_extinction_method none
_refine_ls_goodness_of_fit_obs 1.178
_refine_ls_hydrogen_treatment noref
_refine_ls_number_parameters 334
_refine_ls_number_reflns 2122
_refine_ls_R_factor_obs 0.063
_refine_ls_shift/esd_max 0.002
_refine_ls_structure_factor_coef F
_refine_ls_weighting_scheme
; PESOS (Mart\'inez-Ripoll & Cano, 1975) w = K/(a+b|F~o~|)^2^:
0<=F~o~<=6.0 a = 1.48, b = 0.19;
6.0<=F~o~<=15.5 a = 3.37, b = -0.12;
15.5<=F~o~ a = 0.97, b = 0.04
;
_refine_ls_wR_factor_obs 0.057
_reflns_number_observed 2122
_reflns_number_total 4099
_reflns_observed_criterion I>2\s(I)
_cod_data_source_file na1155.cif
_cod_data_source_block na1155a
_cod_original_cell_volume 2335.9(4)
_cod_original_sg_symbol_H-M 'P 21/c'
_cod_original_formula_sum '[Ca (C6 H3 N2 O5 )2 (C6 H15 N O3 )]'
_cod_database_code 2003932

loop_
_symmetry_equiv_pos_as_xyz
x,y,z
x,1/2-y,1/2+z
-x,-y,-z
-x,1/2+y,1/2-z

loop_
_atom_site_label
_atom_site_fract_x
_atom_site_fract_y
_atom_site_fract_z
_atom_site_U_iso_or_equiv
Ca 0.2330(1) 0.2269(2) 0.0138(1) .028(0)
O18 0.1671(2) 0.3810(6) 0.1106(4) .036(1)
O28 0.1766(3) 0.4062(7) -0.1168(5) .052(2)
O38 0.1234(5) 0.5691(14) -0.2084(7) .185(5)
O48 -0.0306(3) 0.8381(8) -0.0713(6) .072(2)
O58 -0.0477(3) 0.8140(10) 0.1055(6) .087(2)
N18 0.1377(3) 0.5019(10) -0.1206(6) .062(3)
N28 -0.0192(3) 0.7852(10) 0.0251(7) .055(2)
C18 0.1236(3) 0.4709(9) 0.0868(6) .033(2)
C28 0.1062(3) 0.5360(9) -0.0222(6) .035(2)
C38 0.0594(4) 0.6372(9) -0.0439(7) .042(2)
C48 0.0286(3) 0.6763(10) 0.0468(7) .039(2)
C58 0.0419(3) 0.6136(11) 0.1549(7) .043(2)
C68 0.0878(3) 0.5156(10) 0.1760(6) .039(2)
O19 0.3193(2) 0.2486(7) -0.0768(4) .042(1)
O29 0.2923(3) 0.4664(7) 0.0694(5) .053(2)
O39 0.3611(3) 0.5584(8) 0.1886(6) .072(2)
O49 0.5563(4) 0.4049(15) 0.2033(9) .141(5)
O59 0.5872(3) 0.2705(12) 0.0679(8) .125(4)
N19 0.3447(3) 0.4735(8) 0.1081(6) .043(2)
N29 0.5485(4) 0.3334(14) 0.1161(10) .087(4)
C19 0.3717(3) 0.2771(10) -0.0331(6) .040(2)
C29 0.3875(3) 0.3784(10) 0.0584(7) .040(2)
C39 0.4456(4) 0.3948(11) 0.1071(7) .050(2)
C49 0.4882(4) 0.3126(12) 0.0618(9) .058(3)
C59 0.4763(4) 0.2154(13) -0.0315(9) .066(3)
C69 0.4203(4) 0.1990(12) -0.0781(8) .059(3)
O7 0.2130(2) 0.0884(6) -0.1666(4) .039(1)
O8 0.1568(2) 0.0687(7) 0.0715(5) .053(2)
O9 0.2908(2) 0.1738(6) 0.1936(4) .043(2)
N1 0.2631(3) -0.0595(8) 0.0297(5) .037(2)
C7 0.2314(4) -0.0673(10) -0.1792(7) .045(2)
C8 0.2787(4) -0.1055(10) -0.0860(7) .044(2)
C9 0.2148(4) -0.1543(10) 0.0674(8) .054(3)
C10 0.1549(4) -0.0840(12) 0.0423(8) .060(3)
C11 0.3158(4) -0.0656(11) 0.1144(8) .054(2)
C12 0.3070(4) 0.0194(11) 0.2216(8) .059(3)
H38 .048 .678 -.124 .06
H58 .017 .641 .219 .04
H68 .097 .473 .256 .04
H39 .456 .467 .175 .03
H59 .509 .156 -.064 .03
H69 .411 .124 -.145 .04
H71 .243 -.089 -.259 .06
H72 .197 -.141 -.180 .06
H81 .291 -.216 -.088 .05
H82 .318 -.057 -.102 .05
H91 .222 -.180 .152 .06
H92 .216 -.262 .036 .06
H101 .139 -.101 -.042 .05
H102 .123 -.143 .079 .05
H111 .352 -.024 .079 .05
H112 .330 -.173 .129 .05
H121 .277 -.035 .266 .07
H122 .342 .011 .282 .07
H7 .200 .111 -.245 .05
H8 .116 .109 .108 .04
H9 .292 .219 .260 .04

loop_
_geom_angle_atom_site_label_1
_geom_angle_atom_site_label_2
_geom_angle_atom_site_label_3
_geom_angle
_geom_angle_publ_flag
O18 Ca O28 67.5(2) yes
O18 Ca O29 76.2(2) yes
O18 Ca O8 71.2(2) yes
O18 Ca N1 133.2(2) yes
O28 Ca O29 82.5(2) yes
O28 Ca O8 101.0(2) yes
O28 Ca N1 140.9(2) yes
O19 Ca O7 75.2(2) yes
O19 Ca O9 89.7(2) yes
O29 Ca O7 132.9(2) yes
O29 Ca O9 72.7(2) yes
O7 Ca O8 82.9(2) yes
O7 Ca N1 67.0(2) yes
O8 Ca N1 67.5(2) yes
O18 Ca O19 140.4(2) yes
O18 Ca O7 128.1(2) yes
O18 Ca O9 90.8(2) yes
O28 Ca O19 94.8(2) yes
O28 Ca O7 74.7(2) yes
O28 Ca O9 150.5(2) yes
O19 Ca O29 66.1(2) yes
O19 Ca O8 148.5(2) yes
O19 Ca N1 83.1(2) yes
O29 Ca O8 142.6(2) yes
O29 Ca N1 130.0(2) yes
O7 Ca O9 134.3(2) yes
O8 Ca O9 89.8(2) yes
O9 Ca N1 68.5(2) yes

loop_
_geom_bond_atom_site_label_1
_geom_bond_atom_site_label_2
_geom_bond_distance
_geom_bond_publ_flag
Ca O18 2.392(5) yes
Ca O19 2.343(5) yes
Ca O7 2.438(5) yes
Ca O9 2.419(5) yes
Ca O28 2.465(6) yes
Ca O29 2.547(7) yes
Ca O8 2.379(6) yes
Ca N1 2.600(7) yes
O28 N18 1.221(10) no
O38 N18 1.201(12) no
O48 N28 1.224(11) no
N18 C28 1.449(10) no
N28 C48 1.456(11) no
C18 C28 1.418(10) no
C18 C68 1.444(10) no
C28 C38 1.395(11) no
C38 C48 1.375(12) no
C48 C58 1.385(12) no
C58 C68 1.361(11) no
O19 C19 1.283(8) no
O29 N19 1.243(9) no
O39 N19 1.229(10) no
O49 N29 1.195(16) no
O59 N29 1.228(14) no
N19 C29 1.451(11) no
N29 C49 1.475(13) no
C19 C29 1.409(11) no
C19 C69 1.450(12) no
C29 C39 1.404(11) no
C39 C49 1.362(14) no
C49 C59 1.389(15) no
C59 C69 1.353(13) no
O7 C7 1.438(10) no
O8 C10 1.378(12) no
O9 C12 1.430(11) no
N1 C9 1.485(12) no
N1 C11 1.487(11) no
C7 C8 1.498(12) no
C9 C10 1.507(13) no
C11 C12 1.489(14) no

loop_
_geom_torsion_atom_site_label_1
_geom_torsion_atom_site_label_2
_geom_torsion_atom_site_label_3
_geom_torsion_atom_site_label_4
_geom_torsion
_geom_torsion_publ_flag
O7 C7 C8 N1 48.6(9) yes
O8 C10 C9 N1 -44.5(10) yes
O9 C12 C11 N1 -56.2(9) yes
C7 C8 N1 C9 68.9(9) yes
C7 C8 N1 C11 -166.8(7) yes
C8 N1 C9 C10 -95.3(9) yes
C8 N1 C11 C12 163.9(7) yes
C9 N1 C11 C12 -71.5(9) yes
C10 C9 N1 C11 141.1(8) yes
O18 C18 C28 N18 0.9(12) no
O18 C18 C28 C38 -178.1(7) no
O18 C18 C68 C58 178.6(7) no
O28 N18 C28 C18 6.9(12) no
O28 N18 C28 C38 -174.1(8) no
O38 N18 C28 C18 -174.8(9) no
O38 N18 C28 C38 4.3(12) no
O48 N28 C48 C38 0.0(12) no
O48 N28 C48 C58 -179.3(8) no
O58 N28 C48 C38 177.1(8) no
O58 N28 C48 C58 -2.2(12) no
N18 C28 C18 C68 -179.9(7) no
N18 C28 C38 C48 -178.7(7) no
N28 C48 C38 C28 178.3(7) no
N28 C48 C58 C68 -177.9(8) no
C18 C28 C38 C48 0.3(12) no
C18 C68 C58 C48 -1.2(12) no
C28 C18 C68 C58 -0.7(11) no
C28 C38 C48 C58 -2.4(12) no
C38 C28 C18 C68 1.2(11) no
C38 C48 C58 C68 2.8(13) no
O19 C19 C29 N19 -5.3(12) no
O19 C19 C29 C39 175.1(8) no
O19 C19 C69 C59 -175.5(9) no
O29 N19 C29 C19 0.0(11) no
O29 N19 C29 C39 179.6(7) no
O39 N19 C29 C19 179.2(7) no
O39 N19 C29 C39 -1.1(11) no
O49 N29 C49 C39 8.7(16) no
O49 N29 C49 C59 -172.1(11) no
O59 N29 C49 C39 -173.2(10) no
O59 N29 C49 C59 6.0(15) no
N19 C29 C19 C69 175.7(7) no
N19 C29 C39 C49 -177.8(8) no
N29 C49 C39 C29 -179.8(9) no
N29 C49 C59 C69 179.6(10) no
C19 C29 C39 C49 1.8(13) no
C19 C69 C59 C49 -1.1(15) no
C29 C19 C69 C59 3.6(13) no
C29 C39 C49 C59 1.0(15) no
C39 C29 C19 C69 -4.0(12) no
C39 C49 C59 C69 -1.3(16) no

loop_
_cod_changelog_entry_id
_cod_changelog_entry_author
_cod_changelog_entry_date
_cod_changelog_entry_text
1 'Vaitkus, Antanas' 2025-01-07T09:06:02+02:00 'Updated bibliographic information.'
